data_1552533
loop_
_publ_author_name
'Smitten, Kirsty L.'
'Fairbanks, Simon D.'
'Robertson, Craig C.'
'Bernardino de la Serna, Jorge'
'Foster, Simon J.'
'Thomas, Jim A.'

_publ_section_title
;
 Ruthenium based antimicrobial theranostics - using nanoscopy to identify
 therapeutic targets and resistance mechanisms in <i>Staphylococcus
 aureus</i>.
;
_journal_issue 1
_journal_name_full 'Chemical science'
_journal_page_first 70
_journal_page_last 79
_journal_paper_doi 10.1039/c9sc04710g
_journal_volume 11
_journal_year 2020
_chemical_formula_moiety 'C88 H76 N14 Ru2, 4(F6 P)'
_chemical_formula_sum 'C88 H76 F24 N14 P4 Ru2'
_chemical_formula_weight 2111.64
_space_group_crystal_system triclinic
_space_group_IT_number 2
_space_group_name_Hall '-P 1'
_space_group_name_H-M_alt 'P -1'
_symmetry_space_group_name_Hall '-P 1'
_symmetry_space_group_name_H-M 'P -1'
_atom_sites_solution_hydrogens geom
_atom_sites_solution_primary dual
_audit_creation_date 2019-02-27
_audit_creation_method
;
Olex2 1.2
(compiled 2018.05.29 svn.r3508 for OlexSys, GUI svn.r5506)
;
_audit_update_record
;
2019-09-07 deposited with the CCDC.    2019-10-28 downloaded from the CCDC.
;
_cell_angle_alpha 83.990(2)
_cell_angle_beta 73.932(2)
_cell_angle_gamma 85.868(2)
_cell_formula_units_Z 2
_cell_length_a 13.885(2)
_cell_length_b 17.841(3)
_cell_length_c 22.499(4)
_cell_measurement_reflns_used 9900
_cell_measurement_temperature 110
_cell_measurement_theta_max 24.034
_cell_measurement_theta_min 2.263
_cell_volume 5320.9(15)
_computing_cell_refinement 'SAINT v8.37A (Bruker, 2015)'
_computing_data_reduction 'SAINT v8.37A (Bruker, 2015)'
_computing_molecular_graphics 'Olex2 (Dolomanov et al., 2009)'
_computing_publication_material 'Olex2 (Dolomanov et al., 2009)'
_computing_structure_refinement 'XL (Sheldrick, 2008)'
_computing_structure_solution 'XT (Sheldrick, 2015)'
_diffrn_ambient_temperature 110.0
_diffrn_measured_fraction_theta_full 0.998
_diffrn_measured_fraction_theta_max 0.989
_diffrn_measurement_device_type 'Bruker APEX-II CCD'
_diffrn_measurement_method '\f and \w scans'
_diffrn_radiation_type MoK\a
_diffrn_radiation_wavelength 0.71073
_diffrn_reflns_av_R_equivalents 0.0993
_diffrn_reflns_av_unetI/netI 0.1223
_diffrn_reflns_Laue_measured_fraction_full 0.998
_diffrn_reflns_Laue_measured_fraction_max 0.989
_diffrn_reflns_limit_h_max 18
_diffrn_reflns_limit_h_min -18
_diffrn_reflns_limit_k_max 23
_diffrn_reflns_limit_k_min -23
_diffrn_reflns_limit_l_max 29
_diffrn_reflns_limit_l_min -29
_diffrn_reflns_number 90591
_diffrn_reflns_point_group_measured_fraction_full 0.998
_diffrn_reflns_point_group_measured_fraction_max 0.989
_diffrn_reflns_theta_full 25.242
_diffrn_reflns_theta_max 27.681
_diffrn_reflns_theta_min 1.848
_diffrn_standards_number 0
_exptl_absorpt_coefficient_mu 0.432
_exptl_absorpt_correction_T_max 0.7456
_exptl_absorpt_correction_T_min 0.6326
_exptl_absorpt_correction_type multi-scan
_exptl_absorpt_process_details
'SADABS-2014/5 (Bruker,2014/5) was used for absorption correction. wR2(int) was 0.0702 before and 0.0561 after correction. The Ratio of minimum to maximum transmission is 0.8484. The \l/2 correction factor is 0.00150.'
_exptl_crystal_colour 'dark red'
_exptl_crystal_colour_modifier dark
_exptl_crystal_colour_primary red
_exptl_crystal_density_diffrn 1.318
_exptl_crystal_description plate
_exptl_crystal_F_000 2132
_exptl_crystal_size_max 0.34
_exptl_crystal_size_mid 0.12
_exptl_crystal_size_min 0.08
_refine_diff_density_max 1.967
_refine_diff_density_min -1.067
_refine_diff_density_rms 0.142
_refine_ls_extinction_method none
_refine_ls_goodness_of_fit_ref 1.026
_refine_ls_hydrogen_treatment constr
_refine_ls_matrix_type full
_refine_ls_number_parameters 1205
_refine_ls_number_reflns 24621
_refine_ls_number_restraints 0
_refine_ls_restrained_S_all 1.026
_refine_ls_R_factor_all 0.1711
_refine_ls_R_factor_gt 0.0910
_refine_ls_shift/su_max 0.001
_refine_ls_shift/su_mean 0.000
_refine_ls_structure_factor_coef Fsqd
_refine_ls_weighting_details 'w=1/[\s^2^(Fo^2^)+(0.1338P)^2^+17.4604P] where P=(Fo^2^+2Fc^2^)/3'
_refine_ls_weighting_scheme calc
_refine_ls_wR_factor_gt 0.2262
_refine_ls_wR_factor_ref 0.2806
_reflns_Friedel_coverage 0.000
_reflns_number_gt 12614
_reflns_number_total 24621
_reflns_threshold_expression 'I > 2\s(I)'
_cod_data_source_file c9sc04710g2.cif
_cod_data_source_block iaj675s_0m
_cod_depositor_comments
;Adding full bibliography for 1552533.cif.

 Adding full bibliography for 1552533.cif.
;
_cod_original_cell_volume 5321.1(16)
_cod_database_code 1552533
_shelx_shelxl_version_number 2016/6
_shelx_space_group_comment
;
The symmetry employed for this shelxl refinement is uniquely defined
by the following loop, which should always be used as a source of
symmetry information in preference to the above space-group names.
They are only intended as comments.
;
_shelx_estimated_absorpt_t_max 0.966
_shelx_estimated_absorpt_t_min 0.867
_olex2_refinement_description
;
1. Fixed Uiso
 At 1.2 times of:
  All C(H) groups
 At 1.5 times of:
  All C(H,H,H) groups
2.a Aromatic/amide H refined with riding coordinates:
 C1(H1), C2(H2), C3(H3), C9(H9), C10(H10), C11(H11), C14(H14), C15(H15),
 C16(H16), C21(H21), C22(H22), C23(H23), C25(H25), C31(H31), C35(H35), C36(H36),
  C41(H41), C47(H47), C51(H51), C52(H52), C57(H57), C63(H63), C67(H67),
 C68(H68), C73(H73), C79(H79), C83(H83), C84(H84)
2.b Idealised Me refined as rotating group:
 C37(H37A,H37B,H37C), C38(H38A,H38B,H38C), C39(H39A,H39B,H39C), C40(H40A,H40B,
 H40C), C53(H53A,H53B,H53C), C54(H54A,H54B,H54C), C55(H55A,H55B,H55C), C56(H56A,
 H56B,H56C), C69(H69A,H69B,H69C), C70(H70A,H70B,H70C), C71(H71A,H71B,H71C),
 C72(H72A,H72B,H72C), C85(H85A,H85B,H85C), C86(H86A,H86B,H86C), C87(H87A,H87B,
 H87C), C88(H88A,H88B,H88C)
;
_olex2_exptl_crystal_mounting_method 'Mitigen microloop in fomblin oil'
_olex2_submission_special_instructions 'No special instructions were received'

loop_
_space_group_symop_operation_xyz
'x, y, z'
'-x, -y, -z'

loop_
_atom_site_label
_atom_site_type_symbol
_atom_site_fract_x
_atom_site_fract_y
_atom_site_fract_z
_atom_site_U_iso_or_equiv
_atom_site_adp_type
_atom_site_occupancy
_atom_site_site_symmetry_order
_atom_site_calc_flag
_atom_site_refinement_flags_posn
Ru1 Ru 0.21588(4) 0.28715(3) 0.04141(2) 0.02787(16) Uani 1 1 d .
Ru2 Ru 0.38867(4) 0.24766(4) 0.57291(3) 0.03148(17) Uani 1 1 d .
N1 N 0.3291(4) 0.2552(3) 0.0826(2) 0.0182(11) Uani 1 1 d .
N2 N 0.1389(4) 0.2931(3) 0.1339(2) 0.0192(11) Uani 1 1 d .
N3 N 0.4005(4) 0.2489(3) 0.2806(2) 0.0266(13) Uani 1 1 d .
N4 N 0.1947(4) 0.2773(4) 0.3363(3) 0.0333(14) Uani 1 1 d .
N5 N 0.4632(4) 0.2464(3) 0.4809(2) 0.0221(12) Uani 1 1 d .
N6 N 0.2718(4) 0.2753(3) 0.5331(2) 0.0240(12) Uani 1 1 d .
N7 N 0.2507(4) 0.3995(3) 0.0293(3) 0.0256(12) Uani 1 1 d .
N8 N 0.1049(4) 0.3316(3) 0.0014(2) 0.0279(13) Uani 1 1 d .
N9 N 0.3020(4) 0.2660(3) -0.0464(2) 0.0223(12) Uani 1 1 d .
N10 N 0.1803(4) 0.1778(3) 0.0404(2) 0.0233(12) Uani 1 1 d .
N11 N 0.4285(4) 0.3551(3) 0.5761(2) 0.0280(13) Uani 1 1 d .
N12 N 0.5143(4) 0.2238(3) 0.6046(2) 0.0298(13) Uani 1 1 d .
N13 N 0.3039(4) 0.2426(3) 0.6643(2) 0.0250(12) Uani 1 1 d .
N14 N 0.3444(4) 0.1396(3) 0.5833(3) 0.0317(14) Uani 1 1 d .
C1 C 0.4239(5) 0.2372(4) 0.0558(3) 0.0247(14) Uani 1 1 d .
H1 H 0.443767 0.233423 0.012237 0.030 Uiso 1 1 calc R
C2 C 0.4961(5) 0.2234(4) 0.0882(3) 0.0271(15) Uani 1 1 d .
H2 H 0.562915 0.208957 0.066884 0.032 Uiso 1 1 calc R
C3 C 0.4713(5) 0.2304(4) 0.1508(3) 0.0253(14) Uani 1 1 d .
H3 H 0.520766 0.223163 0.172985 0.030 Uiso 1 1 calc R
C4 C 0.3717(5) 0.2485(3) 0.1810(3) 0.0224(14) Uani 1 1 d .
C5 C 0.3022(5) 0.2602(3) 0.1456(3) 0.0213(13) Uani 1 1 d .
C6 C 0.3357(5) 0.2561(4) 0.2468(3) 0.0250(14) Uani 1 1 d .
C7 C 0.3672(5) 0.2550(4) 0.3414(3) 0.0257(15) Uani 1 1 d .
C8 C 0.4373(5) 0.2479(4) 0.3776(3) 0.0280(15) Uani 1 1 d .
C9 C 0.5421(5) 0.2381(4) 0.3528(3) 0.0296(16) Uani 1 1 d .
H9 H 0.569611 0.233726 0.309580 0.036 Uiso 1 1 calc R
C10 C 0.6040(5) 0.2351(4) 0.3911(3) 0.0278(15) Uani 1 1 d .
H10 H 0.674649 0.230238 0.374281 0.033 Uiso 1 1 calc R
C11 C 0.5631(5) 0.2391(4) 0.4550(3) 0.0269(15) Uani 1 1 d .
H11 H 0.607009 0.236685 0.480964 0.032 Uiso 1 1 calc R
C12 C 0.4018(5) 0.2527(4) 0.4416(3) 0.0221(14) Uani 1 1 d .
C13 C 0.2970(5) 0.2684(4) 0.4706(3) 0.0241(14) Uani 1 1 d .
C14 C 0.1750(6) 0.2931(5) 0.5607(3) 0.0372(19) Uani 1 1 d .
H14 H 0.155703 0.299279 0.603893 0.045 Uiso 1 1 calc R
C15 C 0.1039(6) 0.3024(5) 0.5294(3) 0.0392(19) Uani 1 1 d .
H15 H 0.036266 0.313762 0.551294 0.047 Uiso 1 1 calc R
C16 C 0.1276(5) 0.2957(5) 0.4658(3) 0.0368(18) Uani 1 1 d .
H16 H 0.077851 0.302718 0.443761 0.044 Uiso 1 1 calc R
C17 C 0.2284(5) 0.2782(4) 0.4356(3) 0.0273(15) Uani 1 1 d .
C18 C 0.2623(5) 0.2704(4) 0.3693(3) 0.0279(15) Uani 1 1 d .
C19 C 0.2309(5) 0.2703(4) 0.2753(3) 0.0279(15) Uani 1 1 d .
C20 C 0.1603(5) 0.2810(4) 0.2378(3) 0.0279(15) Uani 1 1 d .
C21 C 0.0571(5) 0.2935(4) 0.2618(3) 0.0321(17) Uani 1 1 d .
H21 H 0.028230 0.293840 0.305350 0.039 Uiso 1 1 calc R
C22 C -0.0025(5) 0.3054(4) 0.2214(3) 0.0344(17) Uani 1 1 d .
H22 H -0.073104 0.313198 0.236877 0.041 Uiso 1 1 calc R
C23 C 0.0407(5) 0.3059(4) 0.1589(3) 0.0292(15) Uani 1 1 d .
H23 H -0.001285 0.315928 0.131783 0.035 Uiso 1 1 calc R
C24 C 0.1981(5) 0.2796(4) 0.1736(3) 0.0251(15) Uani 1 1 d .
C25 C 0.3158(5) 0.4350(4) 0.0487(3) 0.0361(18) Uani 1 1 d .
H25 H 0.346882 0.407661 0.077464 0.043 Uiso 1 1 calc R
C26 C 0.3420(6) 0.5098(5) 0.0297(4) 0.046(2) Uani 1 1 d .
C27 C 0.3003(7) 0.5498(5) -0.0148(4) 0.051(2) Uani 1 1 d .
C28 C 0.2266(6) 0.5161(4) -0.0335(4) 0.0407(19) Uani 1 1 d .
C29 C 0.2015(6) 0.4425(4) -0.0093(3) 0.0367(18) Uani 1 1 d .
C30 C 0.1233(6) 0.4072(4) -0.0247(3) 0.0355(17) Uani 1 1 d .
C31 C 0.0291(6) 0.3017(5) -0.0090(3) 0.0350(17) Uani 1 1 d .
H31 H 0.014565 0.251703 0.008895 0.042 Uiso 1 1 calc R
C32 C -0.0335(6) 0.3373(5) -0.0446(4) 0.046(2) Uani 1 1 d .
C33 C -0.0106(6) 0.4094(5) -0.0741(3) 0.044(2) Uani 1 1 d .
C34 C 0.0689(6) 0.4447(5) -0.0625(3) 0.043(2) Uani 1 1 d .
C35 C 0.0965(7) 0.5200(5) -0.0877(4) 0.052(2) Uani 1 1 d .
H35 H 0.061334 0.546977 -0.114494 0.062 Uiso 1 1 calc R
C36 C 0.1710(7) 0.5535(5) -0.0741(4) 0.052(2) Uani 1 1 d .
H36 H 0.187232 0.603169 -0.091973 0.063 Uiso 1 1 calc R
C37 C 0.4157(7) 0.5440(5) 0.0567(5) 0.062(3) Uani 1 1 d .
H37A H 0.383424 0.587949 0.078284 0.092 Uiso 1 1 calc GR
H37B H 0.474384 0.559634 0.023152 0.092 Uiso 1 1 calc GR
H37C H 0.436907 0.506430 0.086133 0.092 Uiso 1 1 calc GR
C38 C 0.3374(9) 0.6282(5) -0.0405(5) 0.077(3) Uani 1 1 d .
H38A H 0.401618 0.623469 -0.072228 0.115 Uiso 1 1 calc GR
H38B H 0.346429 0.655134 -0.006793 0.115 Uiso 1 1 calc GR
H38C H 0.288073 0.656283 -0.059079 0.115 Uiso 1 1 calc GR
C39 C -0.1168(6) 0.2905(6) -0.0498(5) 0.067(3) Uani 1 1 d .
H39A H -0.094699 0.264672 -0.087903 0.101 Uiso 1 1 calc GR
H39B H -0.175983 0.323507 -0.050895 0.101 Uiso 1 1 calc GR
H39C H -0.133881 0.253107 -0.013788 0.101 Uiso 1 1 calc GR
C40 C -0.0694(7) 0.4467(6) -0.1164(4) 0.068(3) Uani 1 1 d .
H40A H -0.089609 0.498444 -0.105540 0.102 Uiso 1 1 calc GR
H40B H -0.129333 0.418416 -0.111794 0.102 Uiso 1 1 calc GR
H40C H -0.027922 0.447867 -0.159436 0.102 Uiso 1 1 calc GR
C41 C 0.3665(5) 0.3076(4) -0.0875(3) 0.0300(16) Uani 1 1 d .
H41 H 0.374251 0.357006 -0.077838 0.036 Uiso 1 1 calc R
C42 C 0.4256(5) 0.2852(5) -0.1452(3) 0.0376(18) Uani 1 1 d .
C43 C 0.4129(6) 0.2152(4) -0.1616(3) 0.0376(18) Uani 1 1 d .
C44 C 0.3463(6) 0.1665(5) -0.1174(3) 0.0387(18) Uani 1 1 d .
C45 C 0.2927(5) 0.1938(4) -0.0613(3) 0.0290(15) Uani 1 1 d .
C46 C 0.2262(5) 0.1465(4) -0.0148(3) 0.0292(15) Uani 1 1 d .
C47 C 0.1179(5) 0.1327(4) 0.0829(3) 0.0346(17) Uani 1 1 d .
H47 H 0.084468 0.152471 0.121188 0.041 Uiso 1 1 calc R
C48 C 0.0978(6) 0.0590(4) 0.0758(4) 0.0363(18) Uani 1 1 d .
C49 C 0.1419(6) 0.0295(4) 0.0209(4) 0.0410(19) Uani 1 1 d .
C50 C 0.2116(5) 0.0729(4) -0.0271(3) 0.0333(16) Uani 1 1 d .
C51 C 0.2638(7) 0.0474(5) -0.0853(4) 0.046(2) Uani 1 1 d .
H51 H 0.252715 -0.001811 -0.093732 0.055 Uiso 1 1 calc R
C52 C 0.3290(7) 0.0903(5) -0.1295(4) 0.050(2) Uani 1 1 d .
H52 H 0.363123 0.071115 -0.167908 0.060 Uiso 1 1 calc R
C53 C 0.4998(7) 0.3393(5) -0.1872(4) 0.059(3) Uani 1 1 d .
H53A H 0.492878 0.387482 -0.168802 0.088 Uiso 1 1 calc GR
H53B H 0.486198 0.347661 -0.227965 0.088 Uiso 1 1 calc GR
H53C H 0.568162 0.317756 -0.192116 0.088 Uiso 1 1 calc GR
C54 C 0.4740(7) 0.1883(5) -0.2223(4) 0.056(2) Uani 1 1 d .
H54A H 0.431375 0.188380 -0.250483 0.084 Uiso 1 1 calc GR
H54B H 0.501357 0.137007 -0.215193 0.084 Uiso 1 1 calc GR
H54C H 0.529226 0.222022 -0.240850 0.084 Uiso 1 1 calc GR
C55 C 0.0255(6) 0.0168(5) 0.1286(4) 0.051(2) Uani 1 1 d .
H55A H 0.001795 0.048633 0.163168 0.077 Uiso 1 1 calc GR
H55B H 0.059113 -0.029320 0.142152 0.077 Uiso 1 1 calc GR
H55C H -0.031774 0.003601 0.114864 0.077 Uiso 1 1 calc GR
C56 C 0.1227(7) -0.0522(5) 0.0111(4) 0.051(2) Uani 1 1 d .
H56A H 0.106162 -0.052466 -0.028510 0.077 Uiso 1 1 calc GR
H56B H 0.066704 -0.071314 0.045060 0.077 Uiso 1 1 calc GR
H56C H 0.183118 -0.084431 0.010443 0.077 Uiso 1 1 calc GR
C57 C 0.3848(6) 0.4195(5) 0.5636(3) 0.0384(18) Uani 1 1 d .
H57 H 0.329591 0.418715 0.546514 0.046 Uiso 1 1 calc R
C58 C 0.4134(6) 0.4901(4) 0.5736(3) 0.0387(18) Uani 1 1 d .
C59 C 0.4932(7) 0.4921(5) 0.6009(3) 0.045(2) Uani 1 1 d .
C60 C 0.5436(6) 0.4253(5) 0.6134(3) 0.0403(19) Uani 1 1 d .
C61 C 0.5101(5) 0.3563(4) 0.6018(3) 0.0323(17) Uani 1 1 d .
C62 C 0.5560(5) 0.2855(5) 0.6152(3) 0.0360(18) Uani 1 1 d .
C63 C 0.5582(6) 0.1576(5) 0.6150(3) 0.0382(18) Uani 1 1 d .
H63 H 0.528904 0.114208 0.607569 0.046 Uiso 1 1 calc R
C64 C 0.6455(6) 0.1460(5) 0.6363(4) 0.047(2) Uani 1 1 d .
C65 C 0.6851(6) 0.2097(5) 0.6488(4) 0.046(2) Uani 1 1 d .
C66 C 0.6408(6) 0.2797(5) 0.6382(3) 0.0401(19) Uani 1 1 d .
C67 C 0.6725(7) 0.3497(6) 0.6512(4) 0.054(2) Uani 1 1 d .
H67 H 0.726970 0.348536 0.669299 0.065 Uiso 1 1 calc R
C68 C 0.6277(7) 0.4173(5) 0.6388(4) 0.053(2) Uani 1 1 d .
H68 H 0.653627 0.461636 0.647343 0.064 Uiso 1 1 calc R
C69 C 0.3564(7) 0.5602(5) 0.5566(4) 0.053(2) Uani 1 1 d .
H69A H 0.400936 0.591088 0.523010 0.079 Uiso 1 1 calc GR
H69B H 0.331520 0.589160 0.592964 0.079 Uiso 1 1 calc GR
H69C H 0.299628 0.546142 0.542882 0.079 Uiso 1 1 calc GR
C70 C 0.5227(8) 0.5675(5) 0.6122(5) 0.065(3) Uani 1 1 d .
H70A H 0.584811 0.581526 0.580952 0.098 Uiso 1 1 calc GR
H70B H 0.533232 0.564749 0.653703 0.098 Uiso 1 1 calc GR
H70C H 0.469163 0.605541 0.609385 0.098 Uiso 1 1 calc GR
C71 C 0.6872(8) 0.0684(7) 0.6441(5) 0.077(3) Uani 1 1 d .
H71A H 0.682266 0.054493 0.688156 0.116 Uiso 1 1 calc GR
H71B H 0.757819 0.065536 0.620105 0.116 Uiso 1 1 calc GR
H71C H 0.649403 0.033540 0.629347 0.116 Uiso 1 1 calc GR
C72 C 0.7767(8) 0.2011(7) 0.6741(6) 0.078(3) Uani 1 1 d .
H72A H 0.832616 0.226926 0.644491 0.117 Uiso 1 1 calc GR
H72B H 0.795500 0.147396 0.680170 0.117 Uiso 1 1 calc GR
H72C H 0.760866 0.223330 0.713877 0.117 Uiso 1 1 calc GR
C73 C 0.2850(5) 0.2940(4) 0.7033(3) 0.0309(16) Uani 1 1 d .
H73 H 0.314359 0.341337 0.689488 0.037 Uiso 1 1 calc R
C74 C 0.2234(6) 0.2842(5) 0.7652(4) 0.0412(19) Uani 1 1 d .
C75 C 0.1803(6) 0.2170(5) 0.7863(3) 0.0404(19) Uani 1 1 d .
C76 C 0.2004(6) 0.1587(5) 0.7460(3) 0.0391(18) Uani 1 1 d .
C77 C 0.2613(6) 0.1740(4) 0.6848(3) 0.0354(17) Uani 1 1 d .
C78 C 0.2811(6) 0.1178(4) 0.6421(3) 0.0368(17) Uani 1 1 d .
C79 C 0.3629(6) 0.0873(4) 0.5426(4) 0.0387(18) Uani 1 1 d .
H79 H 0.406218 0.099969 0.502490 0.046 Uiso 1 1 calc R
C80 C 0.3230(6) 0.0139(5) 0.5543(4) 0.045(2) Uani 1 1 d .
C81 C 0.2596(7) -0.0050(5) 0.6143(4) 0.045(2) Uani 1 1 d .
C82 C 0.2394(6) 0.0481(5) 0.6580(4) 0.0423(19) Uani 1 1 d .
C83 C 0.1796(7) 0.0324(5) 0.7208(4) 0.060(3) Uani 1 1 d .
H83 H 0.151058 -0.015396 0.733704 0.072 Uiso 1 1 calc R
C84 C 0.1635(7) 0.0860(5) 0.7620(4) 0.057(3) Uani 1 1 d .
H84 H 0.125531 0.073420 0.803591 0.069 Uiso 1 1 calc R
C85 C 0.2086(7) 0.3506(5) 0.8028(4) 0.049(2) Uani 1 1 d .
H85A H 0.263874 0.384525 0.785328 0.074 Uiso 1 1 calc GR
H85B H 0.207133 0.333180 0.845809 0.074 Uiso 1 1 calc GR
H85C H 0.144913 0.377674 0.801917 0.074 Uiso 1 1 calc GR
C86 C 0.1088(7) 0.2054(6) 0.8507(4) 0.059(2) Uani 1 1 d .
H86A H 0.105518 0.250516 0.872645 0.088 Uiso 1 1 calc GR
H86B H 0.132878 0.161788 0.873780 0.088 Uiso 1 1 calc GR
H86C H 0.041866 0.196313 0.847252 0.088 Uiso 1 1 calc GR
C87 C 0.3523(8) -0.0366(5) 0.5048(4) 0.061(3) Uani 1 1 d .
H87A H 0.292367 -0.050884 0.494535 0.091 Uiso 1 1 calc GR
H87B H 0.387258 -0.081953 0.518541 0.091 Uiso 1 1 calc GR
H87C H 0.397076 -0.010837 0.467939 0.091 Uiso 1 1 calc GR
C88 C 0.2128(8) -0.0806(5) 0.6290(5) 0.064(3) Uani 1 1 d .
H88A H 0.240193 -0.110836 0.659953 0.096 Uiso 1 1 calc GR
H88B H 0.227626 -0.106711 0.591079 0.096 Uiso 1 1 calc GR
H88C H 0.139944 -0.073318 0.645538 0.096 Uiso 1 1 calc GR
P1 P -0.15003(19) 0.26162(17) 0.46595(14) 0.0639(7) Uani 1 1 d .
F1 F -0.1180(4) 0.2546(4) 0.5281(3) 0.0837(19) Uani 1 1 d .
F2 F -0.1801(6) 0.2694(7) 0.4032(3) 0.151(4) Uani 1 1 d .
F3 F -0.0557(6) 0.2124(4) 0.4357(4) 0.128(3) Uani 1 1 d .
F4 F -0.0866(5) 0.3345(4) 0.4427(4) 0.102(2) Uani 1 1 d .
F5 F -0.2469(5) 0.3100(5) 0.4979(4) 0.109(3) Uani 1 1 d .
F6 F -0.2158(5) 0.1907(4) 0.4896(3) 0.104(2) Uani 1 1 d .
P2 P 0.2729(2) 0.48099(15) 0.23600(13) 0.0599(7) Uani 1 1 d .
F7 F 0.3758(5) 0.5181(4) 0.2243(3) 0.0861(19) Uani 1 1 d .
F8 F 0.1681(5) 0.4431(4) 0.2495(4) 0.109(2) Uani 1 1 d .
F9 F 0.2508(5) 0.5330(4) 0.1808(3) 0.093(2) Uani 1 1 d .
F10 F 0.3263(5) 0.4178(3) 0.1909(3) 0.0773(17) Uani 1 1 d .
F11 F 0.2965(5) 0.4283(3) 0.2917(3) 0.0866(19) Uani 1 1 d .
F12 F 0.2190(5) 0.5438(3) 0.2816(3) 0.0819(18) Uani 1 1 d .
P3 P 0.79257(16) 0.19031(14) 0.16261(11) 0.0453(5) Uani 1 1 d .
F13 F 0.8729(5) 0.1703(3) 0.2009(3) 0.0787(18) Uani 1 1 d .
F14 F 0.7144(5) 0.2087(4) 0.1232(4) 0.105(3) Uani 1 1 d .
F15 F 0.8130(4) 0.2765(3) 0.1602(3) 0.087(2) Uani 1 1 d .
F16 F 0.8808(5) 0.1845(4) 0.1004(3) 0.097(2) Uani 1 1 d .
F17 F 0.7755(4) 0.1029(3) 0.1633(3) 0.0686(15) Uani 1 1 d .
F18 F 0.7046(5) 0.1960(4) 0.2221(3) 0.116(3) Uani 1 1 d .
P4 P 0.6841(2) 0.1807(2) -0.09909(14) 0.0737(8) Uani 1 1 d .
F19 F 0.8007(5) 0.1707(4) -0.1268(3) 0.093(2) Uani 1 1 d .
F20 F 0.5691(5) 0.1859(6) -0.0735(4) 0.139(4) Uani 1 1 d .
F21 F 0.6852(8) 0.2669(4) -0.1121(4) 0.140(3) Uani 1 1 d .
F22 F 0.6724(6) 0.1734(5) -0.1656(3) 0.118(3) Uani 1 1 d .
F23 F 0.6835(7) 0.0900(4) -0.0840(4) 0.123(3) Uani 1 1 d .
F24 F 0.6954(5) 0.1862(5) -0.0331(3) 0.100(2) Uani 1 1 d .

loop_
_atom_site_aniso_label
_atom_site_aniso_U_11
_atom_site_aniso_U_22
_atom_site_aniso_U_33
_atom_site_aniso_U_23
_atom_site_aniso_U_13
_atom_site_aniso_U_12
Ru1 0.0300(3) 0.0353(4) 0.0204(3) 0.0008(2) -0.0108(2) -0.0046(2)
Ru2 0.0353(3) 0.0407(4) 0.0209(3) -0.0015(2) -0.0110(3) -0.0060(3)
N1 0.023(3) 0.017(3) 0.013(2) 0.004(2) -0.003(2) -0.004(2)
N2 0.013(2) 0.022(3) 0.023(3) -0.001(2) -0.008(2) 0.002(2)
N3 0.029(3) 0.035(3) 0.018(3) -0.002(2) -0.009(2) -0.007(3)
N4 0.026(3) 0.054(4) 0.025(3) -0.008(3) -0.012(3) -0.009(3)
N5 0.026(3) 0.026(3) 0.016(3) 0.000(2) -0.010(2) -0.005(2)
N6 0.030(3) 0.029(3) 0.011(2) -0.004(2) 0.000(2) -0.004(2)
N7 0.024(3) 0.020(3) 0.028(3) 0.002(2) -0.003(2) 0.008(2)
N8 0.025(3) 0.041(4) 0.015(3) -0.004(2) -0.003(2) 0.001(3)
N9 0.020(3) 0.033(3) 0.017(3) 0.003(2) -0.010(2) -0.005(2)
N10 0.020(3) 0.031(3) 0.023(3) -0.001(2) -0.014(2) 0.002(2)
N11 0.028(3) 0.030(3) 0.024(3) 0.004(2) -0.004(2) -0.010(3)
N12 0.033(3) 0.042(4) 0.018(3) -0.005(3) -0.014(2) 0.004(3)
N13 0.030(3) 0.026(3) 0.019(3) -0.001(2) -0.008(2) 0.003(2)
N14 0.038(3) 0.036(4) 0.022(3) -0.001(3) -0.011(3) 0.001(3)
C1 0.033(4) 0.028(4) 0.013(3) -0.001(3) -0.004(3) -0.008(3)
C2 0.030(4) 0.032(4) 0.022(3) -0.002(3) -0.010(3) -0.005(3)
C3 0.028(4) 0.031(4) 0.020(3) -0.004(3) -0.009(3) -0.002(3)
C4 0.034(4) 0.019(3) 0.020(3) 0.002(3) -0.016(3) -0.005(3)
C5 0.029(3) 0.018(3) 0.017(3) 0.000(2) -0.006(3) -0.004(3)
C6 0.023(3) 0.035(4) 0.019(3) 0.001(3) -0.013(3) 0.002(3)
C7 0.033(4) 0.030(4) 0.014(3) -0.002(3) -0.005(3) -0.009(3)
C8 0.033(4) 0.033(4) 0.019(3) -0.005(3) -0.008(3) 0.000(3)
C9 0.032(4) 0.042(4) 0.016(3) -0.006(3) -0.006(3) -0.008(3)
C10 0.025(3) 0.030(4) 0.030(4) -0.002(3) -0.012(3) -0.003(3)
C11 0.031(4) 0.031(4) 0.024(3) 0.000(3) -0.017(3) -0.003(3)
C12 0.020(3) 0.030(4) 0.019(3) 0.000(3) -0.010(3) 0.001(3)
C13 0.033(4) 0.024(4) 0.020(3) -0.001(3) -0.012(3) -0.009(3)
C14 0.039(4) 0.062(5) 0.011(3) -0.005(3) -0.004(3) -0.015(4)
C15 0.029(4) 0.062(6) 0.026(4) -0.008(4) -0.003(3) -0.008(4)
C16 0.031(4) 0.061(5) 0.022(4) -0.001(3) -0.012(3) -0.003(4)
C17 0.027(4) 0.036(4) 0.022(3) -0.009(3) -0.009(3) -0.002(3)
C18 0.030(4) 0.036(4) 0.020(3) -0.001(3) -0.010(3) -0.007(3)
C19 0.025(3) 0.034(4) 0.026(3) -0.004(3) -0.009(3) -0.002(3)
C20 0.028(4) 0.039(4) 0.021(3) -0.005(3) -0.012(3) -0.006(3)
C21 0.024(4) 0.045(5) 0.030(4) -0.016(3) -0.009(3) 0.002(3)
C22 0.022(4) 0.054(5) 0.029(4) -0.010(3) -0.005(3) -0.007(3)
C23 0.029(4) 0.029(4) 0.034(4) 0.001(3) -0.017(3) 0.003(3)
C24 0.033(4) 0.026(4) 0.021(3) -0.004(3) -0.011(3) -0.010(3)
C25 0.036(4) 0.045(5) 0.028(4) 0.002(3) -0.010(3) -0.011(4)
C26 0.044(5) 0.037(5) 0.053(5) -0.007(4) -0.005(4) -0.007(4)
C27 0.061(6) 0.036(5) 0.048(5) -0.004(4) -0.003(4) 0.004(4)
C28 0.042(5) 0.031(4) 0.044(5) 0.001(4) -0.007(4) 0.006(4)
C29 0.042(4) 0.043(5) 0.019(3) 0.005(3) 0.000(3) -0.008(4)
C30 0.043(4) 0.041(5) 0.017(3) 0.003(3) -0.001(3) 0.002(4)
C31 0.042(4) 0.048(5) 0.021(3) -0.008(3) -0.016(3) 0.002(4)
C32 0.042(5) 0.070(6) 0.033(4) -0.028(4) -0.015(4) 0.014(4)
C33 0.047(5) 0.059(6) 0.025(4) -0.005(4) -0.013(4) 0.022(4)
C34 0.052(5) 0.055(5) 0.021(4) -0.004(4) -0.011(4) 0.016(4)
C35 0.063(6) 0.053(6) 0.032(4) 0.004(4) -0.012(4) 0.034(5)
C36 0.071(6) 0.045(5) 0.033(4) 0.003(4) -0.004(4) 0.003(5)
C37 0.047(5) 0.058(6) 0.078(7) -0.027(5) -0.002(5) -0.020(5)
C38 0.105(9) 0.043(6) 0.068(7) 0.000(5) 0.005(6) -0.023(6)
C39 0.037(5) 0.101(8) 0.077(7) -0.034(6) -0.032(5) 0.008(5)
C40 0.060(6) 0.101(9) 0.050(6) -0.010(6) -0.032(5) 0.021(6)
C41 0.028(4) 0.036(4) 0.028(4) 0.000(3) -0.012(3) -0.003(3)
C42 0.030(4) 0.048(5) 0.030(4) 0.004(3) -0.005(3) 0.003(3)
C43 0.043(4) 0.038(5) 0.031(4) 0.004(3) -0.012(3) 0.004(4)
C44 0.039(4) 0.045(5) 0.032(4) -0.003(4) -0.011(3) 0.004(4)
C45 0.036(4) 0.032(4) 0.024(3) -0.002(3) -0.018(3) 0.001(3)
C46 0.039(4) 0.024(4) 0.030(4) 0.001(3) -0.020(3) 0.003(3)
C47 0.027(4) 0.046(5) 0.032(4) 0.008(3) -0.012(3) -0.006(3)
C48 0.034(4) 0.038(5) 0.038(4) 0.011(3) -0.016(3) -0.004(3)
C49 0.042(5) 0.038(5) 0.050(5) 0.005(4) -0.028(4) -0.002(4)
C50 0.037(4) 0.038(4) 0.028(4) -0.002(3) -0.015(3) 0.003(3)
C51 0.067(6) 0.033(5) 0.040(5) -0.004(4) -0.018(4) -0.004(4)
C52 0.062(6) 0.054(6) 0.041(5) -0.020(4) -0.026(4) 0.016(5)
C53 0.064(6) 0.057(6) 0.044(5) 0.003(4) 0.006(4) -0.028(5)
C54 0.067(6) 0.059(6) 0.032(4) -0.003(4) 0.000(4) -0.002(5)
C55 0.049(5) 0.044(5) 0.058(6) 0.013(4) -0.013(4) -0.011(4)
C56 0.057(6) 0.035(5) 0.065(6) 0.004(4) -0.022(5) -0.012(4)
C57 0.039(4) 0.052(5) 0.026(4) -0.007(4) -0.011(3) 0.002(4)
C58 0.046(5) 0.037(5) 0.031(4) 0.003(3) -0.008(4) -0.007(4)
C59 0.068(6) 0.040(5) 0.031(4) 0.013(3) -0.019(4) -0.026(4)
C60 0.048(5) 0.050(5) 0.027(4) -0.005(3) -0.011(3) -0.019(4)
C61 0.040(4) 0.040(4) 0.018(3) 0.004(3) -0.009(3) -0.016(3)
C62 0.036(4) 0.059(5) 0.013(3) 0.001(3) -0.006(3) -0.014(4)
C63 0.048(5) 0.041(5) 0.023(4) -0.002(3) -0.004(3) -0.003(4)
C64 0.049(5) 0.060(6) 0.035(4) -0.005(4) -0.017(4) 0.002(4)
C65 0.049(5) 0.054(6) 0.039(5) -0.001(4) -0.020(4) -0.001(4)
C66 0.046(5) 0.052(5) 0.025(4) 0.005(3) -0.015(3) -0.013(4)
C67 0.052(5) 0.068(7) 0.051(5) -0.002(5) -0.023(4) -0.017(5)
C68 0.074(6) 0.055(6) 0.042(5) 0.007(4) -0.032(5) -0.033(5)
C69 0.063(6) 0.047(5) 0.047(5) -0.002(4) -0.012(4) -0.014(4)
C70 0.106(8) 0.042(5) 0.061(6) -0.002(5) -0.042(6) -0.019(5)
C71 0.083(8) 0.098(9) 0.063(7) -0.011(6) -0.041(6) 0.014(7)
C72 0.063(7) 0.087(8) 0.100(9) 0.010(7) -0.058(7) 0.000(6)
C73 0.035(4) 0.039(4) 0.019(3) -0.006(3) -0.006(3) -0.001(3)
C74 0.036(4) 0.055(5) 0.037(4) -0.005(4) -0.019(4) 0.007(4)
C75 0.043(5) 0.054(5) 0.022(4) 0.003(3) -0.006(3) -0.006(4)
C76 0.044(5) 0.043(5) 0.024(4) 0.006(3) -0.003(3) -0.007(4)
C77 0.040(4) 0.044(5) 0.022(3) 0.002(3) -0.011(3) -0.001(4)
C78 0.038(4) 0.037(4) 0.035(4) -0.002(3) -0.009(3) -0.007(3)
C79 0.041(4) 0.044(5) 0.031(4) 0.002(3) -0.013(3) 0.002(4)
C80 0.049(5) 0.046(5) 0.038(4) -0.006(4) -0.009(4) -0.004(4)
C81 0.058(5) 0.035(5) 0.039(4) 0.003(4) -0.007(4) -0.011(4)
C82 0.047(5) 0.038(5) 0.038(4) 0.000(4) -0.006(4) -0.003(4)
C83 0.078(7) 0.045(5) 0.046(5) 0.009(4) 0.002(5) -0.025(5)
C84 0.072(6) 0.060(6) 0.029(4) 0.004(4) 0.006(4) -0.018(5)
C85 0.051(5) 0.063(6) 0.034(4) -0.012(4) -0.014(4) 0.010(4)
C86 0.059(6) 0.068(7) 0.042(5) 0.003(5) -0.006(4) -0.003(5)
C87 0.081(7) 0.047(6) 0.049(5) -0.003(4) -0.011(5) 0.002(5)
C88 0.076(7) 0.047(6) 0.061(6) -0.005(5) -0.003(5) -0.015(5)
P1 0.0394(13) 0.0783(19) 0.0829(19) -0.0082(16) -0.0279(13) -0.0145(13)
F1 0.067(4) 0.101(5) 0.101(5) 0.008(4) -0.055(4) -0.018(3)
F2 0.091(5) 0.298(12) 0.083(5) 0.008(6) -0.042(4) -0.094(7)
F3 0.086(5) 0.108(6) 0.176(8) -0.058(6) 0.007(5) -0.022(4)
F4 0.075(4) 0.095(5) 0.153(7) 0.029(5) -0.066(5) -0.029(4)
F5 0.061(4) 0.148(7) 0.110(6) 0.010(5) -0.026(4) 0.016(4)
F6 0.095(5) 0.119(6) 0.104(5) -0.016(4) -0.019(4) -0.070(4)
P2 0.0682(17) 0.0563(16) 0.0622(16) -0.0088(13) -0.0250(14) -0.0146(13)
F7 0.068(4) 0.079(4) 0.113(5) -0.003(4) -0.026(4) -0.017(3)
F8 0.077(5) 0.111(6) 0.147(7) -0.035(5) -0.029(5) -0.029(4)
F9 0.119(6) 0.093(5) 0.080(4) -0.010(4) -0.052(4) 0.012(4)
F10 0.113(5) 0.067(4) 0.059(3) -0.023(3) -0.032(3) 0.010(3)
F11 0.132(6) 0.066(4) 0.067(4) 0.001(3) -0.036(4) -0.016(4)
F12 0.092(5) 0.065(4) 0.092(5) -0.027(3) -0.024(4) -0.002(3)
P3 0.0352(11) 0.0522(14) 0.0459(13) 0.0044(10) -0.0090(10) -0.0055(10)
F13 0.117(5) 0.057(4) 0.080(4) 0.004(3) -0.059(4) -0.014(3)
F14 0.072(4) 0.112(6) 0.158(7) 0.017(5) -0.082(5) -0.010(4)
F15 0.064(4) 0.050(4) 0.154(6) 0.025(4) -0.050(4) -0.015(3)
F16 0.066(4) 0.150(7) 0.063(4) 0.009(4) 0.000(3) -0.023(4)
F17 0.070(4) 0.063(4) 0.078(4) -0.018(3) -0.025(3) 0.001(3)
F18 0.092(5) 0.116(6) 0.104(5) -0.054(5) 0.058(4) -0.044(4)
P4 0.0660(19) 0.093(2) 0.0603(18) -0.0041(16) -0.0138(15) -0.0083(16)
F19 0.078(4) 0.100(5) 0.082(5) -0.011(4) 0.009(4) -0.003(4)
F20 0.072(5) 0.250(11) 0.085(5) -0.006(6) -0.016(4) 0.025(6)
F21 0.210(10) 0.065(5) 0.171(9) -0.007(5) -0.104(8) 0.028(5)
F22 0.122(6) 0.165(8) 0.070(5) -0.023(5) -0.031(4) 0.005(5)
F23 0.144(7) 0.093(6) 0.133(7) 0.028(5) -0.041(6) -0.042(5)
F24 0.087(5) 0.153(7) 0.053(4) -0.013(4) -0.010(3) 0.017(4)

loop_
_atom_type_symbol
_atom_type_description
_atom_type_scat_dispersion_real
_atom_type_scat_dispersion_imag
_atom_type_scat_source
C C 0.0033 0.0016 'International Tables Vol C Tables 4.2.6.8 and 6.1.1.4'
H H 0.0000 0.0000 'International Tables Vol C Tables 4.2.6.8 and 6.1.1.4'
F F 0.0171 0.0103 'International Tables Vol C Tables 4.2.6.8 and 6.1.1.4'
N N 0.0061 0.0033 'International Tables Vol C Tables 4.2.6.8 and 6.1.1.4'
P P 0.1023 0.0942 'International Tables Vol C Tables 4.2.6.8 and 6.1.1.4'
Ru Ru -1.2594 0.8363 'International Tables Vol C Tables 4.2.6.8 and 6.1.1.4'

loop_
_geom_angle_atom_site_label_1
_geom_angle_atom_site_label_2
_geom_angle_atom_site_label_3
_geom_angle
N1 Ru1 N2 79.72(19)
N1 Ru1 N7 92.9(2)
N1 Ru1 N8 173.5(2)
N1 Ru1 N9 94.05(19)
N2 Ru1 N7 93.1(2)
N8 Ru1 N2 99.06(19)
N8 Ru1 N7 80.8(2)
N8 Ru1 N9 87.8(2)
N9 Ru1 N2 171.3(2)
N9 Ru1 N7 93.2(2)
N10 Ru1 N1 92.89(19)
N10 Ru1 N2 93.8(2)
N10 Ru1 N7 171.7(2)
N10 Ru1 N8 93.6(2)
N10 Ru1 N9 80.4(2)
N5 Ru2 N6 79.5(2)
N5 Ru2 N11 92.6(2)
N5 Ru2 N12 95.5(2)
N5 Ru2 N13 174.7(2)
N11 Ru2 N6 97.7(2)
N11 Ru2 N12 80.4(2)
N11 Ru2 N13 91.9(2)
N12 Ru2 N6 174.5(2)
N12 Ru2 N13 88.1(2)
N13 Ru2 N6 97.1(2)
N14 Ru2 N5 95.3(2)
N14 Ru2 N6 86.1(2)
N14 Ru2 N11 171.8(2)
N14 Ru2 N12 96.4(2)
N14 Ru2 N13 80.4(2)
C1 N1 Ru1 128.4(4)
C1 N1 C5 117.4(5)
C5 N1 Ru1 114.0(4)
C23 N2 Ru1 128.8(4)
C23 N2 C24 117.3(5)
C24 N2 Ru1 113.9(4)
C6 N3 C7 119.1(6)
C19 N4 C18 116.1(6)
C11 N5 Ru2 128.0(4)
C11 N5 C12 117.4(5)
C12 N5 Ru2 114.5(4)
C13 N6 Ru2 113.8(4)
C14 N6 Ru2 129.0(4)
C14 N6 C13 116.9(6)
C25 N7 Ru1 131.0(5)
C25 N7 C29 116.3(6)
C29 N7 Ru1 112.6(5)
C30 N8 Ru1 111.6(4)
C31 N8 Ru1 132.1(5)
C31 N8 C30 115.9(6)
C41 N9 Ru1 130.4(5)
C41 N9 C45 116.3(6)
C45 N9 Ru1 113.2(4)
C46 N10 Ru1 114.0(4)
C47 N10 Ru1 131.2(5)
C47 N10 C46 114.8(6)
C57 N11 Ru2 129.9(5)
C57 N11 C61 117.6(6)
C61 N11 Ru2 112.2(5)
C62 N12 Ru2 114.0(5)
C63 N12 Ru2 128.7(5)
C63 N12 C62 117.3(6)
C73 N13 Ru2 129.6(5)
C73 N13 C77 117.3(6)
C77 N13 Ru2 113.0(4)
C78 N14 Ru2 114.4(5)
C79 N14 Ru2 130.5(5)
C79 N14 C78 115.1(6)
N1 C1 H1 118.4
N1 C1 C2 123.2(6)
C2 C1 H1 118.4
C1 C2 H2 119.9
C3 C2 C1 120.3(6)
C3 C2 H2 119.9
C2 C3 H3 120.8
C2 C3 C4 118.3(6)
C4 C3 H3 120.8
C3 C4 C5 118.3(6)
C3 C4 C6 123.7(6)
C5 C4 C6 118.0(6)
N1 C5 C4 122.5(6)
N1 C5 C24 116.1(5)
C4 C5 C24 121.4(5)
N3 C6 C4 119.1(6)
N3 C6 C19 120.3(6)
C19 C6 C4 120.6(5)
N3 C7 C8 119.0(6)
N3 C7 C18 120.0(6)
C8 C7 C18 121.0(6)
C9 C8 C7 124.1(6)
C12 C8 C7 118.8(6)
C12 C8 C9 117.0(6)
C8 C9 H9 120.1
C10 C9 C8 119.9(6)
C10 C9 H9 120.1
C9 C10 H10 120.0
C9 C10 C11 120.0(6)
C11 C10 H10 120.0
N5 C11 C10 122.1(6)
N5 C11 H11 119.0
C10 C11 H11 119.0
N5 C12 C8 123.5(6)
N5 C12 C13 115.4(5)
C8 C12 C13 121.1(6)
N6 C13 C12 115.8(5)
N6 C13 C17 123.4(6)
C17 C13 C12 120.8(6)
N6 C14 H14 118.7
N6 C14 C15 122.6(6)
C15 C14 H14 118.7
C14 C15 H15 119.3
C14 C15 C16 121.5(7)
C16 C15 H15 119.3
C15 C16 H16 121.5
C15 C16 C17 117.1(6)
C17 C16 H16 121.5
C13 C17 C16 118.5(6)
C13 C17 C18 119.4(6)
C16 C17 C18 122.1(6)
N4 C18 C7 122.2(6)
N4 C18 C17 119.0(6)
C7 C18 C17 118.8(6)
N4 C19 C6 122.2(6)
N4 C19 C20 117.4(6)
C6 C19 C20 120.3(6)
C21 C20 C19 124.1(6)
C21 C20 C24 117.9(6)
C24 C20 C19 118.0(6)
C20 C21 H21 120.5
C22 C21 C20 119.0(6)
C22 C21 H21 120.5
C21 C22 H22 120.2
C23 C22 C21 119.6(6)
C23 C22 H22 120.2
N2 C23 C22 123.5(6)
N2 C23 H23 118.2
C22 C23 H23 118.2
N2 C24 C5 115.9(5)
N2 C24 C20 122.6(6)
C20 C24 C5 121.4(6)
N7 C25 H25 117.6
N7 C25 C26 124.8(7)
C26 C25 H25 117.6
C25 C26 C37 119.3(8)
C27 C26 C25 118.2(8)
C27 C26 C37 122.4(8)
C26 C27 C28 118.7(8)
C26 C27 C38 118.1(9)
C28 C27 C38 123.2(9)
C27 C28 C36 124.3(8)
C29 C28 C27 118.6(8)
C29 C28 C36 117.0(8)
N7 C29 C28 122.8(7)
N7 C29 C30 116.6(6)
C28 C29 C30 120.6(7)
N8 C30 C29 116.1(6)
C34 C30 N8 122.3(7)
C34 C30 C29 121.6(7)
N8 C31 H31 117.3
N8 C31 C32 125.4(8)
C32 C31 H31 117.3
C31 C32 C39 115.4(9)
C33 C32 C31 118.5(8)
C33 C32 C39 126.1(8)
C32 C33 C34 117.8(7)
C32 C33 C40 120.4(8)
C34 C33 C40 121.8(9)
C30 C34 C33 119.9(8)
C30 C34 C35 117.1(8)
C33 C34 C35 122.9(8)
C34 C35 H35 119.1
C36 C35 C34 121.7(8)
C36 C35 H35 119.1
C28 C36 H36 119.0
C35 C36 C28 121.9(8)
C35 C36 H36 119.0
C26 C37 H37A 109.5
C26 C37 H37B 109.5
C26 C37 H37C 109.5
H37A C37 H37B 109.5
H37A C37 H37C 109.5
H37B C37 H37C 109.5
C27 C38 H38A 109.5
C27 C38 H38B 109.5
C27 C38 H38C 109.5
H38A C38 H38B 109.5
H38A C38 H38C 109.5
H38B C38 H38C 109.5
C32 C39 H39A 109.5
C32 C39 H39B 109.5
C32 C39 H39C 109.5
H39A C39 H39B 109.5
H39A C39 H39C 109.5
H39B C39 H39C 109.5
C33 C40 H40A 109.5
C33 C40 H40B 109.5
C33 C40 H40C 109.5
H40A C40 H40B 109.5
H40A C40 H40C 109.5
H40B C40 H40C 109.5
N9 C41 H41 117.3
N9 C41 C42 125.3(7)
C42 C41 H41 117.3
C41 C42 C53 119.1(7)
C43 C42 C41 118.6(7)
C43 C42 C53 122.3(7)
C42 C43 C44 118.2(7)
C42 C43 C54 120.9(7)
C44 C43 C54 120.7(7)
C43 C44 C52 122.8(7)
C45 C44 C43 118.4(7)
C45 C44 C52 118.8(7)
N9 C45 C44 123.0(6)
N9 C45 C46 116.5(6)
C44 C45 C46 120.5(7)
N10 C46 C45 115.9(6)
N10 C46 C50 124.4(6)
C50 C46 C45 119.7(6)
N10 C47 H47 117.1
N10 C47 C48 125.8(7)
C48 C47 H47 117.1
C47 C48 C55 118.3(7)
C49 C48 C47 118.8(7)
C49 C48 C55 122.9(7)
C48 C49 C50 119.6(7)
C48 C49 C56 120.7(7)
C50 C49 C56 119.6(7)
C46 C50 C49 116.6(7)
C46 C50 C51 118.8(7)
C51 C50 C49 124.6(7)
C50 C51 H51 118.6
C52 C51 C50 122.7(8)
C52 C51 H51 118.6
C44 C52 H52 120.3
C51 C52 C44 119.4(7)
C51 C52 H52 120.3
C42 C53 H53A 109.5
C42 C53 H53B 109.5
C42 C53 H53C 109.5
H53A C53 H53B 109.5
H53A C53 H53C 109.5
H53B C53 H53C 109.5
C43 C54 H54A 109.5
C43 C54 H54B 109.5
C43 C54 H54C 109.5
H54A C54 H54B 109.5
H54A C54 H54C 109.5
H54B C54 H54C 109.5
C48 C55 H55A 109.5
C48 C55 H55B 109.5
C48 C55 H55C 109.5
H55A C55 H55B 109.5
H55A C55 H55C 109.5
H55B C55 H55C 109.5
C49 C56 H56A 109.5
C49 C56 H56B 109.5
C49 C56 H56C 109.5
H56A C56 H56B 109.5
H56A C56 H56C 109.5
H56B C56 H56C 109.5
N11 C57 H57 117.6
N11 C57 C58 124.8(7)
C58 C57 H57 117.6
C57 C58 C59 118.4(7)
C57 C58 C69 119.1(7)
C59 C58 C69 122.5(7)
C58 C59 C70 118.2(8)
C60 C59 C58 118.9(7)
C60 C59 C70 122.8(8)
C59 C60 C61 119.1(7)
C59 C60 C68 126.2(7)
C61 C60 C68 114.6(8)
N11 C61 C60 121.2(7)
N11 C61 C62 116.5(6)
C62 C61 C60 122.3(7)
N12 C62 C61 116.6(6)
N12 C62 C66 121.7(7)
C66 C62 C61 121.7(7)
N12 C63 H63 117.4
N12 C63 C64 125.2(7)
C64 C63 H63 117.4
C63 C64 C71 118.8(8)
C65 C64 C63 116.5(8)
C65 C64 C71 124.7(8)
C64 C65 C72 119.3(8)
C66 C65 C64 119.4(8)
C66 C65 C72 121.3(8)
C62 C66 C67 115.4(8)
C65 C66 C62 119.8(7)
C65 C66 C67 124.7(8)
C66 C67 H67 118.8
C68 C67 C66 122.5(8)
C68 C67 H67 118.8
C60 C68 H68 118.4
C67 C68 C60 123.3(8)
C67 C68 H68 118.4
C58 C69 H69A 109.5
C58 C69 H69B 109.5
C58 C69 H69C 109.5
H69A C69 H69B 109.5
H69A C69 H69C 109.5
H69B C69 H69C 109.5
C59 C70 H70A 109.5
C59 C70 H70B 109.5
C59 C70 H70C 109.5
H70A C70 H70B 109.5
H70A C70 H70C 109.5
H70B C70 H70C 109.5
C64 C71 H71A 109.5
C64 C71 H71B 109.5
C64 C71 H71C 109.5
H71A C71 H71B 109.5
H71A C71 H71C 109.5
H71B C71 H71C 109.5
C65 C72 H72A 109.5
C65 C72 H72B 109.5
C65 C72 H72C 109.5
H72A C72 H72B 109.5
H72A C72 H72C 109.5
H72B C72 H72C 109.5
N13 C73 H73 117.7
N13 C73 C74 124.5(7)
C74 C73 H73 117.7
C73 C74 C85 116.7(7)
C75 C74 C73 119.0(7)
C75 C74 C85 124.2(8)
C74 C75 C76 118.6(7)
C74 C75 C86 121.0(8)
C76 C75 C86 120.3(7)
C77 C76 C75 118.3(7)
C84 C76 C75 124.8(7)
C84 C76 C77 116.9(7)
N13 C77 C76 122.1(7)
N13 C77 C78 117.6(6)
C76 C77 C78 120.3(7)
N14 C78 C77 114.6(6)
C82 C78 N14 123.7(7)
C82 C78 C77 121.6(7)
N14 C79 H79 117.3
N14 C79 C80 125.5(7)
C80 C79 H79 117.3
C79 C80 C87 118.2(8)
C81 C80 C79 117.0(7)
C81 C80 C87 124.8(8)
C80 C81 C88 119.5(8)
C82 C81 C80 119.0(7)
C82 C81 C88 121.4(7)
C78 C82 C81 119.7(7)
C78 C82 C83 117.6(7)
C81 C82 C83 122.7(8)
C82 C83 H83 119.9
C84 C83 C82 120.3(8)
C84 C83 H83 119.9
C76 C84 H84 118.4
C83 C84 C76 123.2(8)
C83 C84 H84 118.4
C74 C85 H85A 109.5
C74 C85 H85B 109.5
C74 C85 H85C 109.5
H85A C85 H85B 109.5
H85A C85 H85C 109.5
H85B C85 H85C 109.5
C75 C86 H86A 109.5
C75 C86 H86B 109.5
C75 C86 H86C 109.5
H86A C86 H86B 109.5
H86A C86 H86C 109.5
H86B C86 H86C 109.5
C80 C87 H87A 109.5
C80 C87 H87B 109.5
C80 C87 H87C 109.5
H87A C87 H87B 109.5
H87A C87 H87C 109.5
H87B C87 H87C 109.5
C81 C88 H88A 109.5
C81 C88 H88B 109.5
C81 C88 H88C 109.5
H88A C88 H88B 109.5
H88A C88 H88C 109.5
H88B C88 H88C 109.5
F1 P1 F4 89.9(4)
F1 P1 F5 89.4(4)
F1 P1 F6 90.4(4)
F2 P1 F1 178.9(4)
F2 P1 F4 89.1(4)
F2 P1 F5 91.1(5)
F2 P1 F6 90.6(4)
F3 P1 F1 89.9(5)
F3 P1 F2 89.6(6)
F3 P1 F4 89.2(4)
F3 P1 F5 178.6(5)
F3 P1 F6 92.4(4)
F5 P1 F4 92.1(4)
F6 P1 F4 178.4(5)
F6 P1 F5 86.4(4)
F7 P2 F8 178.7(4)
F7 P2 F10 89.9(4)
F7 P2 F11 89.6(4)
F7 P2 F12 90.4(4)
F8 P2 F10 90.8(4)
F8 P2 F12 88.9(4)
F9 P2 F7 90.0(4)
F9 P2 F8 91.1(4)
F9 P2 F10 91.4(4)
F9 P2 F11 179.5(5)
F9 P2 F12 89.0(4)
F10 P2 F12 179.5(4)
F11 P2 F8 89.4(4)
F11 P2 F10 88.4(3)
F11 P2 F12 91.3(4)
F13 P3 F16 88.6(4)
F13 P3 F17 90.1(3)
F14 P3 F13 178.4(4)
F14 P3 F16 90.1(4)
F14 P3 F17 89.0(3)
F15 P3 F13 89.4(3)
F15 P3 F14 91.5(4)
F15 P3 F16 89.0(4)
F15 P3 F17 178.0(4)
F16 P3 F17 89.1(4)
F18 P3 F13 92.9(4)
F18 P3 F14 88.4(5)
F18 P3 F15 91.4(4)
F18 P3 F16 178.4(4)
F18 P3 F17 90.5(3)
F19 P4 F23 87.1(4)
F20 P4 F19 176.5(5)
F20 P4 F22 89.6(5)
F20 P4 F23 90.0(5)
F20 P4 F24 90.2(4)
F21 P4 F19 92.8(5)
F21 P4 F20 90.1(6)
F21 P4 F22 90.3(5)
F21 P4 F23 178.9(5)
F21 P4 F24 90.9(5)
F22 P4 F19 88.3(4)
F22 P4 F23 90.9(5)
F24 P4 F19 91.8(4)
F24 P4 F22 178.8(5)
F24 P4 F23 88.0(4)

loop_
_geom_bond_atom_site_label_1
_geom_bond_atom_site_label_2
_geom_bond_distance
Ru1 N1 2.054(5)
Ru1 N2 2.069(5)
Ru1 N7 2.069(5)
Ru1 N8 2.063(6)
Ru1 N9 2.063(5)
Ru1 N10 2.051(5)
Ru2 N5 2.043(5)
Ru2 N6 2.068(6)
Ru2 N11 2.047(6)
Ru2 N12 2.062(6)
Ru2 N13 2.063(5)
Ru2 N14 2.036(6)
N1 C1 1.320(8)
N1 C5 1.372(7)
N2 C23 1.336(8)
N2 C24 1.367(8)
N3 C6 1.322(8)
N3 C7 1.330(8)
N4 C18 1.341(8)
N4 C19 1.340(8)
N5 C11 1.351(8)
N5 C12 1.380(7)
N6 C13 1.369(8)
N6 C14 1.346(9)
N7 C25 1.330(9)
N7 C29 1.387(9)
N8 C30 1.424(9)
N8 C31 1.301(9)
N9 C41 1.305(8)
N9 C45 1.387(8)
N10 C46 1.383(9)
N10 C47 1.339(8)
N11 C57 1.300(9)
N11 C61 1.410(9)
N12 C62 1.353(9)
N12 C63 1.318(9)
N13 C73 1.299(8)
N13 C77 1.376(9)
N14 C78 1.404(9)
N14 C79 1.339(9)
C1 H1 0.9500
C1 C2 1.388(9)
C2 H2 0.9500
C2 C3 1.371(9)
C3 H3 0.9500
C3 C4 1.392(9)
C4 C5 1.404(8)
C4 C6 1.443(8)
C5 C24 1.440(9)
C6 C19 1.434(9)
C7 C8 1.423(9)
C7 C18 1.436(9)
C8 C9 1.412(9)
C8 C12 1.397(8)
C9 H9 0.9500
C9 C10 1.371(9)
C10 H10 0.9500
C10 C11 1.400(9)
C11 H11 0.9500
C12 C13 1.441(9)
C13 C17 1.385(9)
C14 H14 0.9500
C14 C15 1.355(10)
C15 H15 0.9500
C15 C16 1.393(9)
C16 H16 0.9500
C16 C17 1.404(10)
C17 C18 1.454(9)
C19 C20 1.452(9)
C20 C21 1.395(9)
C20 C24 1.397(9)
C21 H21 0.9500
C21 C22 1.383(9)
C22 H22 0.9500
C22 C23 1.367(9)
C23 H23 0.9500
C25 H25 0.9500
C25 C26 1.399(11)
C26 C27 1.399(12)
C26 C37 1.516(11)
C27 C28 1.402(12)
C27 C38 1.526(12)
C28 C29 1.397(10)
C28 C36 1.437(12)
C29 C30 1.430(11)
C30 C34 1.379(10)
C31 H31 0.9500
C31 C32 1.415(11)
C32 C33 1.400(12)
C32 C39 1.510(12)
C33 C34 1.406(12)
C33 C40 1.495(11)
C34 C35 1.438(12)
C35 H35 0.9500
C35 C36 1.349(13)
C36 H36 0.9500
C37 H37A 0.9800
C37 H37B 0.9800
C37 H37C 0.9800
C38 H38A 0.9800
C38 H38B 0.9800
C38 H38C 0.9800
C39 H39A 0.9800
C39 H39B 0.9800
C39 H39C 0.9800
C40 H40A 0.9800
C40 H40B 0.9800
C40 H40C 0.9800
C41 H41 0.9500
C41 C42 1.410(10)
C42 C43 1.377(11)
C42 C53 1.516(10)
C43 C44 1.422(11)
C43 C54 1.500(11)
C44 C45 1.394(10)
C44 C52 1.462(11)
C45 C46 1.432(10)
C46 C50 1.410(10)
C47 H47 0.9500
C47 C48 1.398(10)
C48 C49 1.359(11)
C48 C55 1.498(10)
C49 C50 1.434(11)
C49 C56 1.550(11)
C50 C51 1.414(11)
C51 H51 0.9500
C51 C52 1.355(12)
C52 H52 0.9500
C53 H53A 0.9800
C53 H53B 0.9800
C53 H53C 0.9800
C54 H54A 0.9800
C54 H54B 0.9800
C54 H54C 0.9800
C55 H55A 0.9800
C55 H55B 0.9800
C55 H55C 0.9800
C56 H56A 0.9800
C56 H56B 0.9800
C56 H56C 0.9800
C57 H57 0.9500
C57 C58 1.406(11)
C58 C59 1.412(11)
C58 C69 1.504(11)
C59 C60 1.382(12)
C59 C70 1.501(11)
C60 C61 1.420(10)
C60 C68 1.428(11)
C61 C62 1.414(11)
C62 C66 1.404(10)
C63 H63 0.9500
C63 C64 1.417(11)
C64 C65 1.384(12)
C64 C71 1.475(13)
C65 C66 1.380(12)
C65 C72 1.523(11)
C66 C67 1.438(12)
C67 H67 0.9500
C67 C68 1.356(13)
C68 H68 0.9500
C69 H69A 0.9800
C69 H69B 0.9800
C69 H69C 0.9800
C70 H70A 0.9800
C70 H70B 0.9800
C70 H70C 0.9800
C71 H71A 0.9800
C71 H71B 0.9800
C71 H71C 0.9800
C72 H72A 0.9800
C72 H72B 0.9800
C72 H72C 0.9800
C73 H73 0.9500
C73 C74 1.418(10)
C74 C75 1.359(11)
C74 C85 1.497(11)
C75 C76 1.413(11)
C75 C86 1.516(11)
C76 C77 1.413(10)
C76 C84 1.404(11)
C77 C78 1.421(10)
C78 C82 1.380(10)
C79 H79 0.9500
C79 C80 1.430(11)
C80 C81 1.414(11)
C80 C87 1.458(11)
C81 C82 1.396(11)
C81 C88 1.505(11)
C82 C83 1.437(11)
C83 H83 0.9500
C83 C84 1.364(12)
C84 H84 0.9500
C85 H85A 0.9800
C85 H85B 0.9800
C85 H85C 0.9800
C86 H86A 0.9800
C86 H86B 0.9800
C86 H86C 0.9800
C87 H87A 0.9800
C87 H87B 0.9800
C87 H87C 0.9800
C88 H88A 0.9800
C88 H88B 0.9800
C88 H88C 0.9800
P1 F1 1.571(6)
P1 F2 1.569(7)
P1 F3 1.555(8)
P1 F4 1.583(7)
P1 F5 1.581(8)
P1 F6 1.573(6)
P2 F7 1.561(6)
P2 F8 1.589(7)
P2 F9 1.559(7)
P2 F10 1.597(6)
P2 F11 1.580(7)
P2 F12 1.601(6)
P3 F13 1.587(6)
P3 F14 1.578(6)
P3 F15 1.577(6)
P3 F16 1.591(6)
P3 F17 1.592(6)
P3 F18 1.550(6)
P4 F19 1.570(7)
P4 F20 1.540(8)
P4 F21 1.535(8)
P4 F22 1.569(7)
P4 F23 1.619(8)
P4 F24 1.548(7)

loop_
_smtbx_masks_void_nr
_smtbx_masks_void_average_x
_smtbx_masks_void_average_y
_smtbx_masks_void_average_z
_smtbx_masks_void_volume
_smtbx_masks_void_count_electrons
1 -0.512 -0.829 0.012 1580.7 506.8
